data_4078654
loop_
_publ_author_name
'Liu, Cham-Chuen'
'So, Loi-Chi'
'Lo, Jerry C. Y.'
'Chan, Michael C. W.'
'Kaneyoshi, Hiromu'
'Makio, Haruyuki'

_publ_section_title
;
 Highly Fluorinated (\s-Aryl)-Chelating Titanium(IV) Post-Metallocene:
 Characterization and Scalar [C--H&#x00B7;&#x00B7;&#x00B7;F--C] Coupling
;
_journal_issue 15
_journal_name_full Organometallics
_journal_page_first 5274
_journal_paper_doi 10.1021/om3002334
_journal_volume 31
_journal_year 2012
_chemical_absolute_configuration ad
_chemical_formula_moiety 'C20 H10 F9 N O'
_chemical_formula_sum 'C20 H10 F9 N O'
_chemical_formula_weight 451.29
_space_group_crystal_system orthorhombic
_space_group_IT_number 19
_space_group_name_Hall 'P 2ac 2ab'
_space_group_name_H-M_alt 'P 21 21 21'
_symmetry_space_group_name_Hall 'P 2ac 2ab'
_symmetry_space_group_name_H-M 'P 21 21 21'
_atom_sites_solution_hydrogens geom
_atom_sites_solution_primary direct
_atom_sites_solution_secondary difmap
_audit_creation_method SHELXL-97
_cell_angle_alpha 90.00
_cell_angle_beta 90.00
_cell_angle_gamma 90.00
_cell_formula_units_Z 4
_cell_length_a 4.66648(7)
_cell_length_b 18.4940(2)
_cell_length_c 20.8415(3)
_cell_measurement_reflns_used 8573
_cell_measurement_temperature 233(2)
_cell_measurement_theta_max 71.3298
_cell_measurement_theta_min 4.2391
_cell_volume 1798.66(4)
_computing_cell_refinement
;
CrysAlisPro, Oxford Diffraction Ltd.,
Version 1.171.33.66 (release 28-04-2010 CrysAlis171 .NET)
(compiled Apr 28 2010,14:27:37)
;
_computing_data_collection
;
CrysAlisPro, Oxford Diffraction Ltd.,
Version 1.171.33.66 (release 28-04-2010 CrysAlis171 .NET)
(compiled Apr 28 2010,14:27:37)
;
_computing_data_reduction
;
CrysAlisPro, Oxford Diffraction Ltd.,
Version 1.171.33.66 (release 28-04-2010 CrysAlis171 .NET)
(compiled Apr 28 2010,14:27:37)
;
_computing_molecular_graphics
;
OLEX2: a complete structure solution, refinement and analysis program. Dolomanov et al., J. Appl. Cryst. (2009). 42, 339-341
;
_computing_publication_material
;
OLEX2: a complete structure solution, refinement and analysis program. Dolomanov et al., J. Appl. Cryst. (2009). 42, 339-341
;
_computing_structure_refinement 'SHELXL-97 (Sheldrick, 1997)'
_computing_structure_solution 'SHELXS-97 (Sheldrick, 1990)'
_diffrn_ambient_temperature 233.0
_diffrn_detector_area_resol_mean 16.127
_diffrn_measured_fraction_theta_full 0.999
_diffrn_measured_fraction_theta_max 0.999
_diffrn_measurement_details
;
1 omega  -32.00    1.00   1.0000    8.0000
omega____ theta____ kappa____ phi______ frames
-        0.0000  -56.0000   72.0000 33

2 omega   -2.00   27.00   1.0000    8.0000
omega____ theta____ kappa____ phi______ frames
-        0.0000 -118.0000 -104.0000 29

3 omega -125.00  -94.00   1.0000    8.0000
omega____ theta____ kappa____ phi______ frames
-      -55.0000 -157.0000 -135.0000 31

4 omega   79.00  126.00   1.0000    8.0000
omega____ theta____ kappa____ phi______ frames
-       55.0000  125.0000  -60.0000 47

5 omega   32.00  127.00   1.0000    8.0000
omega____ theta____ kappa____ phi______ frames
-       55.0000   37.0000  -90.0000 95

6 omega  -72.00  -42.00   1.0000   32.0000
omega____ theta____ kappa____ phi______ frames
-      -64.0000  -50.0000    0.0000 30

7 omega   37.00   62.00   1.0000   32.0000
omega____ theta____ kappa____ phi______ frames
-      110.0000  -25.0000   30.0000 25

8 omega   37.00   63.00   1.0000   32.0000
omega____ theta____ kappa____ phi______ frames
-      110.0000  -25.0000 -180.0000 26

9 omega   39.00   72.00   1.0000   32.0000
omega____ theta____ kappa____ phi______ frames
-      110.0000  -25.0000  -60.0000 33

10 omega   38.00   66.00   1.0000   32.0000
omega____ theta____ kappa____ phi______ frames
-      110.0000  -25.0000   90.0000 28

11 omega  109.00  140.00   1.0000   32.0000
omega____ theta____ kappa____ phi______ frames
-      110.0000   50.0000 -150.0000 31

12 omega   44.00   70.00   1.0000   32.0000
omega____ theta____ kappa____ phi______ frames
-      110.0000  -50.0000  150.0000 26

13 omega   41.00   83.00   1.0000   32.0000
omega____ theta____ kappa____ phi______ frames
-      110.0000  -50.0000    0.0000 42

14 omega   37.00   62.00   1.0000   32.0000
omega____ theta____ kappa____ phi______ frames
-      110.0000  -25.0000  120.0000 25

15 omega   96.00  170.00   1.0000   32.0000
omega____ theta____ kappa____ phi______ frames
-      110.0000  111.0000   60.0000 74

16 omega  -21.00   69.00   1.0000    8.0000
omega____ theta____ kappa____ phi______ frames
-        0.0000   56.0000   34.0000 90

17 omega -125.00  -25.00   1.0000    8.0000
omega____ theta____ kappa____ phi______ frames
-      -55.0000  -77.0000  150.0000 100

18 omega -125.00  -25.00   1.0000    8.0000
omega____ theta____ kappa____ phi______ frames
-      -55.0000  -77.0000   90.0000 100

19 omega  -15.00   85.00   1.0000    8.0000
omega____ theta____ kappa____ phi______ frames
-       55.0000  -77.0000    0.0000 100

20 omega -134.00  -81.00   1.0000   32.0000
omega____ theta____ kappa____ phi______ frames
-      -64.0000  -50.0000  -30.0000 53

21 omega   88.00  178.00   1.0000   32.0000
omega____ theta____ kappa____ phi______ frames
-      110.0000   50.0000    0.0000 90

22 omega   80.00  178.00   1.0000   32.0000
omega____ theta____ kappa____ phi______ frames
-      110.0000   77.0000  120.0000 98

23 omega   79.00  178.00   1.0000   32.0000
omega____ theta____ kappa____ phi______ frames
-      110.0000  111.0000  -90.0000 99
;
_diffrn_measurement_device_type 'Xcalibur, Sapphire3, Gemini ultra'
_diffrn_measurement_method '\w scans'
_diffrn_orient_matrix_UB_11 0.1783667
_diffrn_orient_matrix_UB_12 -0.0385072
_diffrn_orient_matrix_UB_13 -0.0519921
_diffrn_orient_matrix_UB_21 0.130575
_diffrn_orient_matrix_UB_22 0.0730585
_diffrn_orient_matrix_UB_23 -0.02004
_diffrn_orient_matrix_UB_31 0.245202
_diffrn_orient_matrix_UB_32 -0.0109798
_diffrn_orient_matrix_UB_33 0.0485553
_diffrn_radiation_monochromator mirror
_diffrn_radiation_source 'Enhance Ultra (Cu) X-ray Source'
_diffrn_radiation_type 'Cu K\a'
_diffrn_radiation_wavelength 1.5418
_diffrn_reflns_av_R_equivalents 0.0189
_diffrn_reflns_av_sigmaI/netI 0.0136
_diffrn_reflns_limit_h_max 5
_diffrn_reflns_limit_h_min -4
_diffrn_reflns_limit_k_max 22
_diffrn_reflns_limit_k_min -22
_diffrn_reflns_limit_l_max 24
_diffrn_reflns_limit_l_min -24
_diffrn_reflns_number 9434
_diffrn_reflns_theta_full 66.99
_diffrn_reflns_theta_max 66.99
_diffrn_reflns_theta_min 4.24
_exptl_absorpt_coefficient_mu 1.504
_exptl_absorpt_correction_T_max 1.0
_exptl_absorpt_correction_T_min 0.6077
_exptl_absorpt_correction_type multi-scan
_exptl_absorpt_process_details
;
CrysAlisPro, Oxford Diffraction Ltd.,
Version 1.171.33.66 (release 28-04-2010 CrysAlis171 .NET)
(compiled Apr 28 2010,14:27:37)
Empirical absorption correction using spherical harmonics,
implemented in SCALE3 ABSPACK scaling algorithm.
;
_exptl_crystal_colour_primary colourless
_exptl_crystal_density_diffrn 1.667
_exptl_crystal_density_method 'not measured'
_exptl_crystal_description block
_exptl_crystal_F_000 904
_exptl_crystal_size_max 0.7
_exptl_crystal_size_mid 0.3
_exptl_crystal_size_min 0.1
_refine_diff_density_max 0.122
_refine_diff_density_min -0.176
_refine_diff_density_rms 0.038
_refine_ls_abs_structure_details 'Flack H D (1983), Acta Cryst. A39, 876-881'
_refine_ls_abs_structure_Flack 0.13(11)
_refine_ls_extinction_method none
_refine_ls_goodness_of_fit_ref 1.033
_refine_ls_hydrogen_treatment constr
_refine_ls_matrix_type full
_refine_ls_number_parameters 389
_refine_ls_number_reflns 3175
_refine_ls_number_restraints 282
_refine_ls_restrained_S_all 1.018
_refine_ls_R_factor_all 0.0318
_refine_ls_R_factor_gt 0.0304
_refine_ls_shift/su_max 0.000
_refine_ls_shift/su_mean 0.000
_refine_ls_structure_factor_coef Fsqd
_refine_ls_weighting_details
;
calc w=1/[\s^2^(Fo^2^)+(0.0533P)^2^+0.1980P] where P=(Fo^2^+2Fc^2^)/3
;
_refine_ls_weighting_scheme calc
_refine_ls_wR_factor_gt 0.0794
_refine_ls_wR_factor_ref 0.0804
_reflns_number_gt 3031
_reflns_number_total 3175
_reflns_threshold_expression >2sigma(I)
_cod_data_source_file om3002334_si_002.cif
_cod_data_source_block 102110A_BEN
_cod_original_cell_volume 1798.65(4)
_cod_database_code 4078654

loop_
_space_group_symop_id
_space_group_symop_operation_xyz
1 'x, y, z'
2 '-x+1/2, -y, z+1/2'
3 'x+1/2, -y+1/2, -z'
4 '-x, y+1/2, -z+1/2'

loop_
_atom_site_label
_atom_site_type_symbol
_atom_site_fract_x
_atom_site_fract_y
_atom_site_fract_z
_atom_site_U_iso_or_equiv
_atom_site_adp_type
_atom_site_occupancy
_atom_site_symmetry_multiplicity
_atom_site_calc_flag
_atom_site_refinement_flags
_atom_site_disorder_assembly
_atom_site_disorder_group
F1 F 0.0655(3) 0.88663(6) 0.15792(8) 0.0773(4) Uani 1 1 d . . .
F2 F -0.2946(3) 0.85578(6) 0.21557(6) 0.0703(4) Uani 1 1 d . . .
F3 F -0.3586(3) 0.89287(7) 0.11950(7) 0.0737(4) Uani 1 1 d . . .
F4 F 0.848(3) 0.5599(10) 0.5347(6) 0.061(3) Uani 0.50 1 d PDU A 1
F5 F 1.2236(17) 0.5240(5) 0.4834(4) 0.070(3) Uani 0.50 1 d PDU A 1
F6 F 0.8272(18) 0.4704(3) 0.4691(4) 0.0506(15) Uani 0.50 1 d PDU A 1
F7 F 1.235(2) 0.7951(7) 0.3597(4) 0.073(2) Uani 0.40 1 d PDU B 1
F8 F 0.998(3) 0.8036(9) 0.4483(6) 0.085(4) Uani 0.40 1 d PDU B 1
F9 F 0.796(3) 0.8276(8) 0.3585(5) 0.078(4) Uani 0.40 1 d PDU B 1
F4A F 0.782(4) 0.5509(15) 0.5301(9) 0.067(4) Uani 0.35 1 d PDU A 2
F5A F 1.215(3) 0.5469(8) 0.5012(8) 0.102(4) Uani 0.35 1 d PDU A 2
F6A F 0.915(3) 0.4677(7) 0.4667(9) 0.097(5) Uani 0.35 1 d PDU A 2
F7A F 1.2553(16) 0.7925(5) 0.3862(4) 0.062(2) Uani 0.40 1 d PDU B 2
F8A F 0.893(2) 0.8103(7) 0.4439(5) 0.060(3) Uani 0.40 1 d PDU B 2
F9A F 0.863(2) 0.8267(6) 0.3437(4) 0.051(2) Uani 0.40 1 d PDU B 2
F4B F 0.981(4) 0.5688(12) 0.5348(8) 0.085(5) Uani 0.15 1 d PDU A 3
F5B F 1.199(5) 0.5020(17) 0.474(2) 0.094(9) Uani 0.15 1 d PDU A 3
F6B F 0.754(5) 0.4825(11) 0.4819(13) 0.090(7) Uani 0.15 1 d PDU A 3
F7B F 1.228(3) 0.7903(7) 0.4240(8) 0.091(4) Uani 0.20 1 d PDU B 3
F8B F 0.798(4) 0.8227(10) 0.4249(8) 0.091(5) Uani 0.20 1 d PDU B 3
F9B F 1.016(4) 0.8217(6) 0.3373(5) 0.078(3) Uani 0.20 1 d PDU B 3
O1 O 0.1649(3) 0.75298(6) 0.21528(5) 0.0429(3) Uani 1 1 d . . .
H1 H 0.2590 0.7195 0.2314 0.064 Uiso 1 1 calc R . .
N1 N 0.3750(3) 0.62632(6) 0.22743(6) 0.0348(3) Uani 1 1 d . . .
C1 C 0.0215(3) 0.72829(8) 0.16377(7) 0.0354(3) Uani 1 1 d . . .
C2 C -0.1610(3) 0.77666(9) 0.13199(8) 0.0397(3) Uani 1 1 d . . .
C3 C -0.3170(4) 0.75452(10) 0.07899(8) 0.0469(4) Uani 1 1 d . . .
H3 H -0.4404 0.7871 0.0581 0.056 Uiso 1 1 calc R . .
C4 C -0.2903(4) 0.68408(11) 0.05686(8) 0.0526(4) Uani 1 1 d . . .
H4 H -0.3948 0.6689 0.0207 0.063 Uiso 1 1 calc R . .
C5 C -0.1120(4) 0.63668(10) 0.08763(8) 0.0467(4) Uani 1 1 d . . .
H5 H -0.0969 0.5892 0.0720 0.056 Uiso 1 1 calc R . .
C6 C 0.0486(4) 0.65642(8) 0.14155(7) 0.0364(3) Uani 1 1 d . . .
C7 C 0.2405(4) 0.60407(8) 0.17363(7) 0.0360(3) Uani 1 1 d . . .
C8 C 0.2848(4) 0.53363(9) 0.15056(8) 0.0473(4) Uani 1 1 d . . .
H8 H 0.1909 0.5178 0.1132 0.057 Uiso 1 1 calc R . .
C9 C 0.4655(5) 0.48819(9) 0.18277(9) 0.0521(5) Uani 1 1 d . . .
H9 H 0.4982 0.4412 0.1673 0.062 Uiso 1 1 calc R . .
C10 C 0.6001(4) 0.51135(9) 0.23815(8) 0.0468(4) Uani 1 1 d . . .
H10 H 0.7243 0.4805 0.2608 0.056 Uiso 1 1 calc R . .
C11 C 0.5478(4) 0.58122(8) 0.25959(7) 0.0374(3) Uani 1 1 d . . .
C12 C 0.6836(4) 0.60912(8) 0.31905(7) 0.0360(3) Uani 1 1 d . . .
C13 C 0.7447(4) 0.56176(8) 0.36944(7) 0.0411(4) Uani 1 1 d . . .
H13 H 0.6948 0.5127 0.3659 0.049 Uiso 1 1 calc R . .
C14 C 0.8782(4) 0.58657(9) 0.42436(8) 0.0434(4) Uani 1 1 d . A .
C15 C 0.9548(4) 0.65883(9) 0.43049(8) 0.0455(4) Uani 1 1 d . . .
H15 H 1.0488 0.6754 0.4676 0.055 Uiso 1 1 calc R . .
C16 C 0.8903(4) 0.70595(8) 0.38097(8) 0.0400(3) Uani 1 1 d . B .
C17 C 0.7560(4) 0.68199(8) 0.32571(7) 0.0370(3) Uani 1 1 d . . .
H17 H 0.7134 0.7148 0.2926 0.044 Uiso 1 1 calc R . .
C18 C -0.1879(4) 0.85224(10) 0.15631(10) 0.0521(4) Uani 1 1 d . . .
C19 C 0.9451(5) 0.53611(11) 0.47837(9) 0.0538(5) Uani 1 1 d D . .
C20 C 0.9785(4) 0.78373(9) 0.38804(9) 0.0478(4) Uani 1 1 d D . .

loop_
_atom_site_aniso_label
_atom_site_aniso_U_11
_atom_site_aniso_U_22
_atom_site_aniso_U_33
_atom_site_aniso_U_23
_atom_site_aniso_U_13
_atom_site_aniso_U_12
F1 0.0573(7) 0.0422(5) 0.1323(12) 0.0112(7) -0.0146(8) -0.0102(5)
F2 0.0838(9) 0.0605(6) 0.0665(7) -0.0141(5) 0.0010(7) 0.0146(6)
F3 0.0705(8) 0.0609(6) 0.0897(9) 0.0132(6) -0.0158(7) 0.0197(6)
F4 0.073(6) 0.077(7) 0.033(2) 0.006(2) -0.007(3) 0.012(5)
F5 0.048(2) 0.085(7) 0.077(5) 0.038(4) -0.009(3) 0.016(3)
F6 0.073(4) 0.035(2) 0.044(2) 0.0170(17) -0.001(3) 0.003(2)
F7 0.065(4) 0.065(3) 0.088(5) -0.012(4) 0.013(4) -0.025(3)
F8 0.134(11) 0.063(4) 0.057(3) -0.017(2) -0.006(6) -0.015(7)
F9 0.068(5) 0.041(2) 0.126(9) 0.005(5) -0.010(5) 0.000(3)
F4A 0.094(10) 0.065(4) 0.041(4) 0.015(4) 0.000(5) 0.002(6)
F5A 0.075(5) 0.120(9) 0.110(9) 0.058(6) -0.030(5) 0.003(5)
F6A 0.148(12) 0.071(4) 0.073(4) 0.018(3) -0.006(7) 0.035(5)
F7A 0.040(2) 0.056(2) 0.092(6) -0.008(6) 0.007(4) -0.0061(17)
F8A 0.079(7) 0.047(4) 0.054(4) -0.017(3) 0.013(4) -0.006(5)
F9A 0.060(5) 0.037(2) 0.056(3) 0.011(2) -0.008(4) -0.004(4)
F4B 0.114(13) 0.091(9) 0.050(6) 0.012(6) -0.016(9) 0.033(10)
F5B 0.083(11) 0.088(14) 0.112(12) 0.028(9) -0.006(9) 0.027(9)
F6B 0.095(11) 0.092(11) 0.082(12) 0.036(8) 0.013(8) 0.009(8)
F7B 0.085(8) 0.075(5) 0.113(9) -0.002(7) -0.038(7) -0.023(5)
F8B 0.091(9) 0.073(7) 0.108(11) -0.022(7) 0.023(7) 0.011(6)
F9B 0.120(9) 0.060(5) 0.053(4) 0.000(3) 0.006(8) -0.035(7)
O1 0.0493(7) 0.0366(5) 0.0428(6) -0.0042(4) -0.0117(5) 0.0013(5)
N1 0.0397(7) 0.0338(6) 0.0308(6) 0.0001(4) 0.0038(5) -0.0030(5)
C1 0.0335(7) 0.0405(7) 0.0322(7) 0.0016(6) 0.0038(6) -0.0077(6)
C2 0.0335(8) 0.0459(8) 0.0398(8) 0.0069(6) 0.0025(6) -0.0048(7)
C3 0.0398(9) 0.0615(10) 0.0394(8) 0.0108(7) -0.0014(7) -0.0009(8)
C4 0.0489(10) 0.0735(11) 0.0355(8) -0.0028(8) -0.0087(8) -0.0049(9)
C5 0.0491(10) 0.0535(9) 0.0375(8) -0.0070(7) -0.0022(8) -0.0061(8)
C6 0.0374(8) 0.0421(7) 0.0297(6) -0.0005(6) 0.0035(6) -0.0068(7)
C7 0.0406(8) 0.0370(7) 0.0305(7) -0.0016(5) 0.0053(6) -0.0064(6)
C8 0.0605(11) 0.0428(8) 0.0387(8) -0.0088(6) 0.0015(8) -0.0058(8)
C9 0.0745(13) 0.0336(7) 0.0481(9) -0.0065(7) 0.0053(9) 0.0016(8)
C10 0.0602(11) 0.0361(7) 0.0442(9) 0.0016(6) 0.0024(8) 0.0037(8)
C11 0.0441(9) 0.0334(7) 0.0347(7) 0.0045(6) 0.0065(7) -0.0014(7)
C12 0.0386(8) 0.0354(7) 0.0341(7) 0.0038(6) 0.0037(6) 0.0029(6)
C13 0.0464(9) 0.0362(7) 0.0406(8) 0.0064(6) 0.0026(7) 0.0020(7)
C14 0.0455(9) 0.0458(8) 0.0388(8) 0.0084(6) 0.0005(7) 0.0074(7)
C15 0.0451(9) 0.0538(9) 0.0376(8) 0.0002(7) -0.0034(7) 0.0021(8)
C16 0.0419(8) 0.0398(7) 0.0385(8) 0.0014(6) 0.0029(7) 0.0014(7)
C17 0.0403(8) 0.0357(7) 0.0350(7) 0.0051(6) 0.0028(6) 0.0043(6)
C18 0.0454(9) 0.0455(8) 0.0653(11) 0.0081(8) -0.0063(9) 0.0024(8)
C19 0.0578(11) 0.0597(12) 0.0438(9) 0.0151(8) -0.0002(9) 0.0090(9)
C20 0.0502(10) 0.0462(9) 0.0468(9) -0.0036(7) -0.0011(8) -0.0027(8)

loop_
_atom_type_symbol
_atom_type_description
_atom_type_scat_dispersion_real
_atom_type_scat_dispersion_imag
_atom_type_scat_source
C C 0.0181 0.0091 'International Tables Vol C Tables 4.2.6.8 and 6.1.1.4'
N N 0.0311 0.0180 'International Tables Vol C Tables 4.2.6.8 and 6.1.1.4'
O O 0.0492 0.0322 'International Tables Vol C Tables 4.2.6.8 and 6.1.1.4'
F F 0.0727 0.0534 'International Tables Vol C Tables 4.2.6.8 and 6.1.1.4'
H H 0.0000 0.0000 'International Tables Vol C Tables 4.2.6.8 and 6.1.1.4'

loop_
_geom_angle_atom_site_label_1
_geom_angle_atom_site_label_2
_geom_angle_atom_site_label_3
_geom_angle
F1 C18 C2 112.23(16)
F2 C18 F1 106.40(17)
F2 C18 F3 106.35(17)
F2 C18 C2 113.08(15)
F3 C18 F1 105.83(14)
F3 C18 C2 112.43(16)
F4 C19 F6 106.5(8)
F4 C19 F4A 15.5(15)
F4 C19 F5A 87.7(9)
F4 C19 F4B 27.9(8)
F4 C19 F5B 120.7(19)
F4 C19 F6B 88.1(13)
F4 C19 C14 112.7(8)
F5 C19 F4 108.7(8)
F5 C19 F6 105.0(5)
F5 C19 F4A 121.7(11)
F5 C19 F5A 24.2(7)
F5 C19 F4B 83.3(9)
F5 C19 F5B 20.0(17)
F5 C19 F6B 121.8(12)
F5 C19 C14 111.8(4)
F6 C19 F5A 124.1(7)
F6 C19 C14 111.7(3)
F7 C20 F7B 58.7(8)
F7 C20 C16 110.4(5)
F8 C20 F7 108.2(7)
F8 C20 F9 108.5(8)
F8 C20 F8A 22.4(7)
F8 C20 F9A 121.7(8)
F8 C20 F7B 53.2(9)
F8 C20 F8B 49.3(9)
F8 C20 C16 112.3(8)
F9 C20 F7 105.7(8)
F9 C20 F9A 19.0(8)
F9 C20 F7B 137.2(9)
F9 C20 F8B 62.5(9)
F9 C20 C16 111.3(7)
F4A C19 F6 93.8(12)
F4A C19 F5A 102.4(12)
F4A C19 C14 110.9(12)
F5A C19 C14 111.4(8)
F6A C19 F4 116.7(11)
F6A C19 F5 87.5(7)
F6A C19 F6 17.8(8)
F6A C19 F4A 106.6(14)
F6A C19 F5A 108.1(9)
F6A C19 F4B 128.4(13)
F6A C19 F5B 68.1(16)
F6A C19 F6B 38.1(13)
F6A C19 C14 116.4(8)
F7A C20 F7 24.3(5)
F7A C20 F8 85.7(6)
F7A C20 F9 123.1(7)
F7A C20 F8A 106.1(6)
F7A C20 F9A 107.7(6)
F7A C20 F7B 34.4(7)
F7A C20 F8B 124.8(9)
F7A C20 C16 112.8(4)
F8A C20 F7 126.3(6)
F8A C20 F9 89.4(7)
F8A C20 F9A 105.5(7)
F8A C20 F7B 75.2(8)
F8A C20 F8B 27.6(6)
F8A C20 C16 111.0(6)
F9A C20 F7 87.8(6)
F9A C20 F7B 131.3(8)
F9A C20 F8B 79.9(8)
F9A C20 C16 113.1(5)
F4B C19 F6 125.9(11)
F4B C19 F4A 43.4(14)
F4B C19 F5A 60.6(10)
F4B C19 F5B 99.1(19)
F4B C19 F6B 111.8(15)
F4B C19 C14 114.0(10)
F5B C19 F6 85.9(15)
F5B C19 F4A 130(2)
F5B C19 F5A 43.6(18)
F5B C19 C14 115.4(18)
F6B C19 F6 21.0(9)
F6B C19 F4A 74.2(15)
F6B C19 F5A 135.1(15)
F6B C19 F5B 104.2(18)
F6B C19 C14 111.4(13)
F7B C20 C16 111.4(6)
F8B C20 F7 136.0(10)
F8B C20 F7B 99.7(10)
F8B C20 C16 113.3(9)
F9B C20 F7 55.5(8)
F9B C20 F8 128.9(9)
F9B C20 F9 50.9(9)
F9B C20 F7A 76.8(8)
F9B C20 F8A 124.3(9)
F9B C20 F9A 32.4(7)
F9B C20 F7B 106.4(9)
F9B C20 F8B 105.3(10)
F9B C20 C16 118.7(5)
O1 C1 C2 117.57(14)
O1 C1 C6 122.45(14)
N1 C7 C6 117.24(12)
N1 C7 C8 119.93(15)
N1 C11 C10 121.61(15)
N1 C11 C12 117.26(13)
C1 O1 H1 109.5
C1 C2 C18 119.23(15)
C1 C6 C7 121.46(13)
C2 C1 C6 119.98(14)
C2 C3 H3 120.1
C2 C3 C4 119.72(16)
C3 C2 C1 120.51(15)
C3 C2 C18 120.26(15)
C3 C4 H4 120.0
C4 C3 H3 120.1
C4 C5 H5 118.8
C4 C5 C6 122.34(16)
C5 C4 C3 120.01(16)
C5 C4 H4 120.0
C5 C6 C1 117.43(15)
C5 C6 C7 121.11(14)
C6 C5 H5 118.8
C7 C8 H8 120.2
C8 C7 C6 122.83(14)
C8 C9 H9 120.0
C8 C9 C10 120.01(15)
C9 C8 C7 119.57(16)
C9 C8 H8 120.2
C9 C10 H10 120.8
C9 C10 C11 118.49(17)
C10 C9 H9 120.0
C10 C11 C12 121.13(15)
C11 N1 C7 120.38(13)
C11 C10 H10 120.8
C12 C13 H13 119.8
C12 C17 H17 120.0
C13 C12 C11 119.78(13)
C13 C14 C15 120.78(15)
C13 C14 C19 120.71(16)
C14 C13 C12 120.44(14)
C14 C13 H13 119.8
C14 C15 H15 120.6
C15 C14 C19 118.51(17)
C15 C16 C17 121.16(14)
C15 C16 C20 118.03(15)
C16 C15 C14 118.75(16)
C16 C15 H15 120.6
C16 C17 C12 120.08(13)
C16 C17 H17 120.0
C17 C12 C11 121.46(13)
C17 C12 C13 118.76(14)
C17 C16 C20 120.78(14)

loop_
_geom_bond_atom_site_label_1
_geom_bond_atom_site_label_2
_geom_bond_distance
F1 C18 1.343(2)
F2 C18 1.333(2)
F3 C18 1.337(2)
F4 C19 1.333(10)
F5 C19 1.323(8)
F6 C19 1.349(6)
F7 C20 1.353(10)
F8 C20 1.311(12)
F9 C20 1.327(11)
F4A C19 1.348(16)
F5A C19 1.361(14)
F6A C19 1.296(13)
F7A C20 1.303(8)
F8A C20 1.326(10)
F9A C20 1.332(9)
F4B C19 1.334(16)
F5B C19 1.345(19)
F6B C19 1.337(17)
F7B C20 1.389(11)
F8B C20 1.348(14)
F9B C20 1.282(10)
O1 H1 0.8300
O1 C1 1.3448(18)
N1 C7 1.3494(19)
N1 C11 1.340(2)
C1 C2 1.402(2)
C1 C6 1.413(2)
C2 C3 1.385(2)
C2 C18 1.492(2)
C3 H3 0.9400
C3 C4 1.387(3)
C4 H4 0.9400
C4 C5 1.368(3)
C5 H5 0.9400
C5 C6 1.399(2)
C6 C7 1.478(2)
C7 C8 1.404(2)
C8 H8 0.9400
C8 C9 1.366(3)
C9 H9 0.9400
C9 C10 1.382(3)
C10 H10 0.9400
C10 C11 1.389(2)
C11 C12 1.484(2)
C12 C13 1.397(2)
C12 C17 1.396(2)
C13 H13 0.9400
C13 C14 1.381(2)
C14 C15 1.389(2)
C14 C19 1.495(2)
C15 H15 0.9400
C15 C16 1.384(2)
C16 C17 1.384(2)
C16 C20 1.503(2)
C17 H17 0.9400
